data_4029999
loop_
_publ_author_name
'Hanessian, Stephen'
'Ch\'enard, Etienne'
'Guesn\'e, S\'ebastien'
'Cusson, Jean-Philippe'

_publ_section_title
;
 Conception and Evolution of Stereocontrolled Strategies toward
 Functionalized 8-Aryloctanoic Acids Related to the Total Synthesis of
 Aliskiren.
;
_journal_issue 20
_journal_name_full 'The Journal of organic chemistry'
_journal_page_first 9531
_journal_page_last 9545
_journal_paper_doi 10.1021/jo5015195
_journal_volume 79
_journal_year 2014
_chemical_absolute_configuration rmad
_chemical_compound_source 'Synthesized by the authors. See text'
_chemical_formula_moiety 'C21 H32 O5'
_chemical_formula_sum 'C21 H32 O5'
_chemical_formula_weight 364.47
_chemical_name_systematic
; 
 ? 
;
_space_group_IT_number 145
_symmetry_cell_setting trigonal
_symmetry_space_group_name_Hall 'P 32'
_symmetry_space_group_name_H-M 'P 32'
_atom_sites_solution_hydrogens geom
_atom_sites_solution_primary direct
_atom_sites_solution_secondary difmap
_audit_creation_method SHELXL-97
_cell_angle_alpha 90
_cell_angle_beta 90
_cell_angle_gamma 120
_cell_formula_units_Z 6
_cell_length_a 25.5016(5)
_cell_length_b 25.5016(5)
_cell_length_c 5.8826(1)
_cell_measurement_reflns_used 9914
_cell_measurement_temperature 150
_cell_measurement_theta_max 70.57
_cell_measurement_theta_min 3.47
_cell_volume 3313.10(11)
_computing_cell_refinement 'SAINT V7.60A(Bruker AXS, 2008)'
_computing_data_collection 'APEX2  (Bruker AXS, 2008)'
_computing_data_reduction 'SAINT V7.60A(Bruker AXS, 2008)'
_computing_molecular_graphics 'SHELXTL  (Bruker AXS, 2003)'
_computing_publication_material 'UdMX (Maris, 2004)'
_computing_structure_refinement 'SHELXL97 (Sheldrick, 2008)'
_computing_structure_solution 'SHELXS97 (Sheldrick, 2008)'
_diffrn_ambient_temperature 150
_diffrn_detector_area_resol_mean 8.3
_diffrn_measured_fraction_theta_full 0.991
_diffrn_measured_fraction_theta_max 0.991
_diffrn_measurement_device_type 'Bruker APEX II'
_diffrn_measurement_method \w
_diffrn_radiation_monochromator 'Quazar MX'
_diffrn_radiation_source 'Incoatec I\muS Microsource '
_diffrn_radiation_type CuK\a
_diffrn_radiation_wavelength 1.54178
_diffrn_reflns_av_R_equivalents 0.059
_diffrn_reflns_av_sigmaI/netI 0.0406
_diffrn_reflns_limit_h_max 31
_diffrn_reflns_limit_h_min -31
_diffrn_reflns_limit_k_max 29
_diffrn_reflns_limit_k_min -30
_diffrn_reflns_limit_l_max 7
_diffrn_reflns_limit_l_min -7
_diffrn_reflns_number 44115
_diffrn_reflns_theta_full 71.18
_diffrn_reflns_theta_max 71.18
_diffrn_reflns_theta_min 2.00
_exptl_absorpt_coefficient_mu 0.621
_exptl_absorpt_correction_T_max 0.9877
_exptl_absorpt_correction_T_min 0.8428
_exptl_absorpt_correction_type multi-scan
_exptl_absorpt_process_details 'Sadabs (Sheldrick, 2008)'
_exptl_crystal_colour Colorless
_exptl_crystal_density_diffrn 1.096
_exptl_crystal_density_method 'not measured'
_exptl_crystal_description needle
_exptl_crystal_F_000 1188
_exptl_crystal_size_max 0.21
_exptl_crystal_size_mid 0.06
_exptl_crystal_size_min 0.02
_platon_squeeze_details
;
The crystal structure has been squeezed out with PLATON to remove highly
disordered ether or hexane contributions from its solvate structure. Hexanes
and ether (9:1) were used as the recrystallization solvent. PLATON found a 
263.1 A^3 solvent accessible void volume with a contribution of 66 
electrons per cell. 
Given the presence of the highly disordered solvent in the unit cell, the 
"unsqueezed" unit cell formula will contain additional atoms, corresponding 
to the identity of the solvent. This will also increase the density and F000
of the "unsqueezed" unit cell.  
;
_refine_diff_density_max 0.241
_refine_diff_density_min -0.151
_refine_diff_density_rms 0.038
_refine_ls_abs_structure_details 'Flack, H.D., Schwarzenbach, D.(1999),  4181 Friedel Pairs'
_refine_ls_abs_structure_Flack 0.09(17)
_refine_ls_extinction_method none
_refine_ls_goodness_of_fit_ref 1.075
_refine_ls_hydrogen_treatment constr
_refine_ls_matrix_type full
_refine_ls_number_parameters 782
_refine_ls_number_reflns 8463
_refine_ls_number_restraints 583
_refine_ls_restrained_S_all 1.159
_refine_ls_R_factor_all 0.0512
_refine_ls_R_factor_gt 0.0477
_refine_ls_shift/su_max 0.001
_refine_ls_shift/su_mean 0.000
_refine_ls_structure_factor_coef Fsqd
_refine_ls_weighting_details 'calc w=1/[\s^2^(Fo^2^)+(0.0966P)^2^+0.1237P] where P=(Fo^2^+2Fc^2^)/3'
_refine_ls_weighting_scheme calc
_refine_ls_wR_factor_gt 0.1379
_refine_ls_wR_factor_ref 0.1421
_reflns_number_gt 7719
_reflns_number_total 8463
_reflns_threshold_expression I>2\s(I)
_cod_data_source_file jo5015195_si_004.cif
_cod_data_source_block robe17
_cod_depositor_comments
;
The following automatic conversions were performed:

'_symmetry_cell_setting' value 'Trigonal' changed to 'trigonal'
according to
/home/saulius/struct/COD-crude-data--automatic-downloads/rss-feeds/ACS/lib/dictionaries/cif_core.dic
dictionary named 'cif_core.dic' version 2.4.2 from 2011-04-26.

Automatic conversion script
Id: cif_fix_values 2827 2014-09-09 07:05:25Z andrius 

 Adding full bibliography for 4029998--4030001.cif.
;
_cod_original_sg_symbol_H-M P32
_cod_database_code 4029999

loop_
_symmetry_equiv_pos_as_xyz
'x, y, z'
'-y, x-y, z+2/3'
'-x+y, -x, z+1/3'

loop_
_atom_site_label
_atom_site_type_symbol
_atom_site_fract_x
_atom_site_fract_y
_atom_site_fract_z
_atom_site_U_iso_or_equiv
_atom_site_adp_type
_atom_site_occupancy
_atom_site_symmetry_multiplicity
_atom_site_calc_flag
_atom_site_refinement_flags
_atom_site_disorder_assembly
_atom_site_disorder_group
C12 C 0.80351(10) 0.79949(11) 0.2709(4) 0.0515(5) Uani 1 1 d DU . .
H12 H 0.7791 0.8072 0.3850 0.062 Uiso 1 1 calc R A 1
C17 C 0.97005(9) 0.79825(10) 0.2264(4) 0.0433(4) Uani 1 1 d D . .
H17 H 0.9692 0.7933 0.0576 0.052 Uiso 1 1 calc R B 1
C18 C 0.91107(9) 0.74402(10) 0.3189(4) 0.0443(4) Uani 1 1 d DU G .
H18 H 0.9116 0.7446 0.4889 0.053 Uiso 1 1 calc R C 1
C22 C 0.33723(10) 0.47030(10) 0.6038(4) 0.0511(5) Uani 1 1 d DU . .
H22 H 0.3051 0.4458 0.7180 0.061 Uiso 1 1 calc R D 1
C27 C 0.50508(10) 0.63676(9) 0.5599(4) 0.0440(4) Uani 1 1 d D . .
H27 H 0.5092 0.6359 0.3911 0.053 Uiso 1 1 calc R E 1
C28 C 0.50040(9) 0.57774(9) 0.6521(4) 0.0434(4) Uani 1 1 d DU G .
H28 H 0.5006 0.5781 0.8221 0.052 Uiso 1 1 calc R F 1
C115 C 0.76091(11) 0.76001(11) 0.0811(4) 0.0518(5) Uani 1 1 d U G .
H115 H 0.7851 0.7507 -0.0286 0.062 Uiso 1 1 calc R . .
C116 C 0.71173(13) 0.70054(14) 0.1790(6) 0.0723(7) Uani 1 1 d U . .
H11A H 0.7303 0.6813 0.2661 0.108 Uiso 1 1 calc R G .
H11B H 0.6875 0.6737 0.0550 0.108 Uiso 1 1 calc R . .
H11C H 0.6856 0.7082 0.2792 0.108 Uiso 1 1 calc R . .
C117 C 0.73350(15) 0.79243(16) -0.0491(6) 0.0755(8) Uani 1 1 d U . .
H11D H 0.7118 0.8045 0.0570 0.113 Uiso 1 1 calc R G .
H11E H 0.7052 0.7651 -0.1640 0.113 Uiso 1 1 calc R . .
H11F H 0.7659 0.8285 -0.1238 0.113 Uiso 1 1 calc R . .
C118 C 1.02594(10) 0.79554(11) 0.3137(4) 0.0484(5) Uani 1 1 d . G .
H118 H 1.0188 0.7539 0.2826 0.058 Uiso 1 1 calc R . .
C119 C 1.08332(11) 0.84036(14) 0.1870(5) 0.0612(6) Uani 1 1 d . . .
H11G H 1.0923 0.8818 0.2190 0.092 Uiso 1 1 calc R G .
H11H H 1.0772 0.8327 0.0232 0.092 Uiso 1 1 calc R . .
H11I H 1.1172 0.8354 0.2373 0.092 Uiso 1 1 calc R . .
C120 C 1.03517(13) 0.80643(15) 0.5688(5) 0.0621(6) Uani 1 1 d . . .
H12A H 1.0722 0.8067 0.6147 0.093 Uiso 1 1 calc R G .
H12B H 1.0005 0.7741 0.6498 0.093 Uiso 1 1 calc R . .
H12C H 1.0387 0.8455 0.6061 0.093 Uiso 1 1 calc R . .
C215 C 0.33417(11) 0.42746(10) 0.4142(4) 0.0512(5) Uani 1 1 d U G .
H215 H 0.3676 0.4515 0.3041 0.061 Uiso 1 1 calc R . .
C216 C 0.34398(16) 0.37832(13) 0.5121(6) 0.0718(7) Uani 1 1 d U . .
H21A H 0.3106 0.3530 0.6151 0.108 Uiso 1 1 calc R G .
H21B H 0.3823 0.3968 0.5963 0.108 Uiso 1 1 calc R . .
H21C H 0.3455 0.3533 0.3885 0.108 Uiso 1 1 calc R . .
C217 C 0.27430(15) 0.40026(15) 0.2853(6) 0.0766(8) Uani 1 1 d U . .
H21D H 0.2407 0.3787 0.3920 0.115 Uiso 1 1 calc R G .
H21E H 0.2731 0.3719 0.1701 0.115 Uiso 1 1 calc R . .
H21F H 0.2706 0.4327 0.2111 0.115 Uiso 1 1 calc R . .
C218 C 0.56363(10) 0.69266(10) 0.6469(4) 0.0482(5) Uani 1 1 d . G .
H218 H 0.5980 0.6854 0.6157 0.058 Uiso 1 1 calc R . .
C219 C 0.57639(13) 0.74994(11) 0.5196(5) 0.0617(6) Uani 1 1 d . . .
H21G H 0.5439 0.7589 0.5500 0.092 Uiso 1 1 calc R G .
H21H H 0.5784 0.7439 0.3560 0.092 Uiso 1 1 calc R . .
H21I H 0.6151 0.7839 0.5709 0.092 Uiso 1 1 calc R . .
C220 C 0.56231(14) 0.70205(13) 0.9022(5) 0.0629(6) Uani 1 1 d . . .
H22A H 0.5999 0.7383 0.9484 0.094 Uiso 1 1 calc R G .
H22B H 0.5585 0.6667 0.9830 0.094 Uiso 1 1 calc R . .
H22C H 0.5277 0.7072 0.9394 0.094 Uiso 1 1 calc R . .
O11 O 0.8642(2) 0.7554(2) 0.2360(6) 0.0332(8) Uani 0.740(6) 1 d PD G 1
O12 O 0.82968(19) 0.7535(2) 0.5914(5) 0.0666(9) Uani 0.740(6) 1 d PD G 1
O13 O 0.89473(15) 0.89583(18) -0.1975(7) 0.0705(10) Uani 0.740(6) 1 d PDU G 1
H13 H 0.9263 0.9300 -0.2017 0.106 Uiso 0.740(6) 1 calc PR G 1
O14 O 0.9839(2) 0.95346(14) 0.1340(10) 0.0654(12) Uani 0.740(6) 1 d PDU G 1
H14 H 1.0127 0.9768 0.0490 0.098 Uiso 0.740(6) 1 calc PR G 1
O15 O 0.87860(19) 0.52145(15) -0.0011(8) 0.0744(10) Uani 0.740(6) 1 d PDU G 1
O21 O 0.44205(12) 0.5309(3) 0.5692(6) 0.0335(8) Uani 0.740(6) 1 d PD G 1
O22 O 0.40958(17) 0.49608(19) 0.9247(5) 0.0670(9) Uani 0.740(6) 1 d PD G 1
O23 O 0.33187(15) 0.56146(14) 0.1364(7) 0.0690(9) Uani 0.740(6) 1 d PDU G 1
H23 H 0.3326 0.5946 0.1244 0.103 Uiso 0.740(6) 1 calc PR G 1
O24 O 0.36383(18) 0.65066(19) 0.4696(9) 0.0646(10) Uani 0.740(6) 1 d PDU G 1
H24 H 0.3680 0.6781 0.3798 0.097 Uiso 0.740(6) 1 calc PR G 1
O25 O 0.68558(19) 0.5386(3) 0.3122(11) 0.0891(15) Uani 0.740(6) 1 d PDU G 1
C11 C 0.8333(2) 0.7678(2) 0.3926(6) 0.0511(6) Uani 0.740(6) 1 d PD G 1
C13 C 0.85431(19) 0.8610(2) 0.1843(9) 0.0572(11) Uani 0.740(6) 1 d PDU G 1
H13A H 0.8351 0.8840 0.1287 0.069 Uiso 0.740(6) 1 calc PR G 1
H13B H 0.8796 0.8833 0.3167 0.069 Uiso 0.740(6) 1 calc PR G 1
C14 C 0.89678(16) 0.8627(2) -0.0022(8) 0.0492(9) Uani 0.740(6) 1 d PDU G 1
H14A H 0.8827 0.8201 -0.0507 0.059 Uiso 0.740(6) 1 calc PR G 1
C15 C 0.96344(17) 0.89156(18) 0.0711(8) 0.0500(10) Uani 0.740(6) 1 d PDU G 1
H15 H 0.9877 0.8916 -0.0625 0.060 Uiso 0.740(6) 1 calc PR G 1
C16 C 0.97674(18) 0.86146(18) 0.2725(7) 0.0452(9) Uani 0.740(6) 1 d PDU G 1
H16A H 0.9492 0.8572 0.3988 0.054 Uiso 0.740(6) 1 calc PR G 1
H16B H 1.0186 0.8891 0.3247 0.054 Uiso 0.740(6) 1 calc PR G 1
C19 C 0.89980(13) 0.68460(15) 0.2366(7) 0.0446(11) Uani 0.740(6) 1 d PDU G 1
C110 C 0.8757(2) 0.66107(17) 0.0243(9) 0.0507(12) Uani 0.740(6) 1 d PDU G 1
H110 H 0.8638 0.6828 -0.0739 0.061 Uiso 0.740(6) 1 calc PR G 1
C111 C 0.8690(2) 0.60635(18) -0.0452(9) 0.0552(12) Uani 0.740(6) 1 d PDU G 1
H111 H 0.8523 0.5908 -0.1907 0.066 Uiso 0.740(6) 1 calc PR G 1
C112 C 0.8861(2) 0.57398(17) 0.0921(9) 0.0551(11) Uani 0.740(6) 1 d PDU G 1
C113 C 0.9087(3) 0.5955(2) 0.3022(9) 0.0570(11) Uani 0.740(6) 1 d PDU G 1
H113 H 0.9198 0.5729 0.3997 0.068 Uiso 0.740(6) 1 calc PR G 1
C114 C 0.9156(3) 0.6508(2) 0.3754(8) 0.0537(11) Uani 0.740(6) 1 d PDU G 1
H114 H 0.9315 0.6655 0.5226 0.064 Uiso 0.740(6) 1 calc PR G 1
C121 C 0.8986(3) 0.4877(2) 0.1256(12) 0.0862(13) Uani 0.740(6) 1 d PDU G 1
H12D H 0.9416 0.5135 0.1626 0.129 Uiso 0.740(6) 1 calc PR G 1
H12E H 0.8931 0.4530 0.0357 0.129 Uiso 0.740(6) 1 calc PR G 1
H12F H 0.8751 0.4734 0.2664 0.129 Uiso 0.740(6) 1 calc PR G 1
C21 C 0.39888(15) 0.5001(2) 0.7260(6) 0.0516(6) Uani 0.740(6) 1 d PD G 1
C23 C 0.32628(18) 0.52067(19) 0.5177(9) 0.0576(11) Uani 0.740(6) 1 d PDU G 1
H23A H 0.3288 0.5458 0.6501 0.069 Uiso 0.740(6) 1 calc PR G 1
H23B H 0.2842 0.5013 0.4606 0.069 Uiso 0.740(6) 1 calc PR G 1
C24 C 0.36774(19) 0.56359(17) 0.3313(8) 0.0485(9) Uani 0.740(6) 1 d PDU G 1
H24A H 0.3963 0.5496 0.2823 0.058 Uiso 0.740(6) 1 calc PR G 1
C25 C 0.40493(16) 0.62978(17) 0.4065(9) 0.0481(10) Uani 0.740(6) 1 d PDU G 1
H25 H 0.4290 0.6541 0.2728 0.058 Uiso 0.740(6) 1 calc PR G 1
C26 C 0.44866(17) 0.6430(2) 0.6046(7) 0.0458(10) Uani 0.740(6) 1 d PDU G 1
H26A H 0.4256 0.6156 0.7313 0.055 Uiso 0.740(6) 1 calc PR G 1
H26B H 0.4628 0.6849 0.6570 0.055 Uiso 0.740(6) 1 calc PR G 1
C29 C 0.54825(14) 0.56422(14) 0.5643(8) 0.0429(10) Uani 0.740(6) 1 d PDU G 1
C210 C 0.54505(16) 0.5395(2) 0.3519(8) 0.0454(10) Uani 0.740(6) 1 d PDU G 1
H210 H 0.5108 0.5283 0.2579 0.055 Uiso 0.740(6) 1 calc PR G 1
C211 C 0.5915(2) 0.5310(3) 0.2762(9) 0.0540(12) Uani 0.740(6) 1 d PDU G 1
H211 H 0.5886 0.5138 0.1304 0.065 Uiso 0.740(6) 1 calc PR G 1
C212 C 0.6416(2) 0.5470(3) 0.4073(10) 0.0608(14) Uani 0.740(6) 1 d PDU G 1
C213 C 0.64523(19) 0.5705(3) 0.6203(10) 0.0633(14) Uani 0.740(6) 1 d PDU G 1
H213 H 0.6794 0.5810 0.7144 0.076 Uiso 0.740(6) 1 calc PR G 1
C214 C 0.5985(2) 0.5786(3) 0.6959(9) 0.0553(13) Uani 0.740(6) 1 d PDU G 1
H214 H 0.6010 0.5946 0.8439 0.066 Uiso 0.740(6) 1 calc PR G 1
C221 C 0.7404(3) 0.5585(4) 0.4351(14) 0.0963(18) Uani 0.740(6) 1 d PDU G 1
H22D H 0.7585 0.6018 0.4694 0.144 Uiso 0.740(6) 1 calc PR G 1
H22E H 0.7686 0.5519 0.3433 0.144 Uiso 0.740(6) 1 calc PR G 1
H22F H 0.7317 0.5356 0.5773 0.144 Uiso 0.740(6) 1 calc PR G 1
O31 O 0.8562(7) 0.7447(7) 0.2493(18) 0.058(5) Uani 0.260(6) 1 d PDU G 2
O32 O 0.8470(5) 0.7857(5) 0.5785(13) 0.059(2) Uani 0.260(6) 1 d PDU G 2
O33 O 0.9056(6) 0.9177(7) -0.132(2) 0.093(4) Uani 0.260(6) 1 d PDU G 2
H33 H 0.9190 0.9520 -0.0725 0.140 Uiso 0.260(6) 1 calc PR G 2
O34 O 0.9896(6) 0.9548(4) 0.209(3) 0.071(4) Uani 0.260(6) 1 d PDU G 2
H34 H 0.9739 0.9552 0.3342 0.107 Uiso 0.260(6) 1 calc PR G 2
O35 O 0.8583(6) 0.5147(4) -0.057(2) 0.092(3) Uani 0.260(6) 1 d PDU G 2
O41 O 0.4448(3) 0.5222(9) 0.5828(18) 0.054(6) Uani 0.260(6) 1 d PDU G 2
O42 O 0.3945(4) 0.5133(5) 0.9116(13) 0.057(2) Uani 0.260(6) 1 d PDU G 2
O43 O 0.3208(5) 0.5734(5) 0.2035(19) 0.091(4) Uani 0.260(6) 1 d PDU G 2
H43 H 0.3117 0.5991 0.2477 0.136 Uiso 0.260(6) 1 calc PR G 2
O44 O 0.3682(6) 0.6573(6) 0.545(3) 0.086(5) Uani 0.260(6) 1 d PDU G 2
H44 H 0.3335 0.6300 0.5846 0.129 Uiso 0.260(6) 1 calc PR G 2
O45 O 0.6966(4) 0.5523(7) 0.357(2) 0.069(2) Uani 0.260(6) 1 d PDU G 2
C31 C 0.8338(5) 0.7722(5) 0.3810(13) 0.0511(6) Uani 0.260(6) 1 d PDU G 2
C33 C 0.8546(5) 0.8705(5) 0.223(2) 0.054(2) Uani 0.260(6) 1 d PDU G 2
H33A H 0.8343 0.8930 0.1726 0.065 Uiso 0.260(6) 1 calc PR G 2
H33B H 0.8769 0.8893 0.3650 0.065 Uiso 0.260(6) 1 calc PR G 2
C34 C 0.8989(4) 0.8745(4) 0.0400(19) 0.063(4) Uani 0.260(6) 1 d PDU G 2
H34A H 0.8820 0.8338 -0.0334 0.075 Uiso 0.260(6) 1 calc PR G 2
C35 C 0.9628(4) 0.8935(4) 0.1279(18) 0.051(3) Uani 0.260(6) 1 d PDU G 2
H35 H 0.9875 0.8929 -0.0033 0.061 Uiso 0.260(6) 1 calc PR G 2
C36 C 0.9671(6) 0.8549(6) 0.320(2) 0.0477(17) Uani 0.260(6) 1 d PDU G 2
H36A H 0.9315 0.8407 0.4208 0.057 Uiso 0.260(6) 1 calc PR G 2
H36B H 1.0038 0.8804 0.4116 0.057 Uiso 0.260(6) 1 calc PR G 2
C39 C 0.8978(3) 0.6794(3) 0.2320(17) 0.043(3) Uani 0.260(6) 1 d PDU G 2
C310 C 0.8722(5) 0.6613(4) 0.0177(18) 0.044(3) Uani 0.260(6) 1 d PDU G 2
H310 H 0.8631 0.6871 -0.0694 0.053 Uiso 0.260(6) 1 calc PR G 2
C311 C 0.8598(6) 0.6061(4) -0.0698(18) 0.055(4) Uani 0.260(6) 1 d PDU G 2
H311 H 0.8422 0.5943 -0.2165 0.066 Uiso 0.260(6) 1 calc PR G 2
C312 C 0.8726(5) 0.5678(4) 0.0511(19) 0.063(4) Uani 0.260(6) 1 d PDU G 2
C313 C 0.8972(7) 0.5843(5) 0.262(2) 0.073(5) Uani 0.260(6) 1 d PDU G 2
H313 H 0.9057 0.5579 0.3478 0.087 Uiso 0.260(6) 1 calc PR G 2
C314 C 0.9100(7) 0.6402(5) 0.3532(18) 0.050(3) Uani 0.260(6) 1 d PDU G 2
H314 H 0.9273 0.6514 0.5006 0.060 Uiso 0.260(6) 1 calc PR G 2
C321 C 0.8722(9) 0.4739(6) 0.052(3) 0.092(4) Uani 0.260(6) 1 d PDU G 2
H12G H 0.8382 0.4463 0.1484 0.138 Uiso 0.260(6) 1 calc PR G 2
H12H H 0.9086 0.4965 0.1453 0.138 Uiso 0.260(6) 1 calc PR G 2
H12I H 0.8796 0.4505 -0.0631 0.138 Uiso 0.260(6) 1 calc PR G 2
C41 C 0.3950(3) 0.5005(5) 0.7135(13) 0.0516(6) Uani 0.260(6) 1 d PDU G 2
C43 C 0.3174(5) 0.5216(5) 0.556(2) 0.0541(17) Uani 0.260(6) 1 d PDU G 2
H43A H 0.2747 0.5015 0.5054 0.065 Uiso 0.260(6) 1 calc PR G 2
H43B H 0.3208 0.5436 0.6991 0.065 Uiso 0.260(6) 1 calc PR G 2
C44 C 0.3582(4) 0.5667(4) 0.3739(19) 0.068(4) Uani 0.260(6) 1 d PDU G 2
H44A H 0.3820 0.5501 0.2988 0.081 Uiso 0.260(6) 1 calc PR G 2
C45 C 0.4024(4) 0.6300(4) 0.4643(19) 0.067(5) Uani 0.260(6) 1 d PDU G 2
H45 H 0.4276 0.6548 0.3334 0.080 Uiso 0.260(6) 1 calc PR G 2
C46 C 0.4455(5) 0.6344(7) 0.653(2) 0.0451(16) Uani 0.260(6) 1 d PDU G 2
H46A H 0.4241 0.5990 0.7550 0.054 Uiso 0.260(6) 1 calc PR G 2
H46B H 0.4571 0.6712 0.7442 0.054 Uiso 0.260(6) 1 calc PR G 2
C49 C 0.5529(3) 0.5709(3) 0.5807(17) 0.041(3) Uani 0.260(6) 1 d PDU G 2
C410 C 0.5530(4) 0.5475(6) 0.3686(19) 0.049(3) Uani 0.260(6) 1 d PDU G 2
H410 H 0.5194 0.5353 0.2695 0.059 Uiso 0.260(6) 1 calc PR G 2
C411 C 0.6017(4) 0.5418(7) 0.3008(19) 0.056(4) Uani 0.260(6) 1 d PDU G 2
H411 H 0.6013 0.5257 0.1548 0.067 Uiso 0.260(6) 1 calc PR G 2
C412 C 0.6504(4) 0.5589(6) 0.4407(19) 0.050(3) Uani 0.260(6) 1 d PDU G 2
C413 C 0.6512(5) 0.5820(8) 0.652(2) 0.054(3) Uani 0.260(6) 1 d PDU G 2
H413 H 0.6848 0.5939 0.7507 0.064 Uiso 0.260(6) 1 calc PR G 2
C414 C 0.6024(5) 0.5876(7) 0.7194(18) 0.044(2) Uani 0.260(6) 1 d PDU G 2
H414 H 0.6029 0.6036 0.8659 0.053 Uiso 0.260(6) 1 calc PR G 2
C421 C 0.7500(5) 0.5753(8) 0.492(3) 0.076(3) Uani 0.260(6) 1 d PDU G 2
H42D H 0.7396 0.5561 0.6418 0.113 Uiso 0.260(6) 1 calc PR G 2
H42E H 0.7680 0.6192 0.5086 0.113 Uiso 0.260(6) 1 calc PR G 2
H42F H 0.7790 0.5664 0.4173 0.113 Uiso 0.260(6) 1 calc PR G 2

loop_
_atom_site_aniso_label
_atom_site_aniso_U_11
_atom_site_aniso_U_22
_atom_site_aniso_U_33
_atom_site_aniso_U_23
_atom_site_aniso_U_13
_atom_site_aniso_U_12
C12 0.0409(10) 0.0553(12) 0.0632(13) -0.0108(10) 0.0036(9) 0.0277(10)
C17 0.0389(10) 0.0493(11) 0.0422(9) -0.0045(8) -0.0050(7) 0.0224(9)
C18 0.0437(10) 0.0573(12) 0.0363(9) -0.0001(8) -0.0011(7) 0.0286(9)
C22 0.0404(10) 0.0424(11) 0.0606(12) 0.0025(9) 0.0136(9) 0.0132(9)
C27 0.0446(10) 0.0401(10) 0.0423(9) -0.0046(7) -0.0007(7) 0.0174(9)
C28 0.0426(10) 0.0408(10) 0.0363(9) -0.0013(7) -0.0005(7) 0.0129(8)
C115 0.0461(10) 0.0529(12) 0.0594(11) -0.0027(9) -0.0017(9) 0.0270(10)
C116 0.0544(14) 0.0600(15) 0.0875(18) 0.0033(13) -0.0087(13) 0.0173(12)
C117 0.0643(16) 0.0753(17) 0.0909(19) 0.0070(15) -0.0084(14) 0.0380(14)
C118 0.0421(11) 0.0581(12) 0.0480(10) -0.0090(9) -0.0069(8) 0.0274(10)
C119 0.0400(11) 0.0778(17) 0.0617(13) -0.0071(12) -0.0039(10) 0.0265(12)
C120 0.0553(13) 0.0817(18) 0.0503(12) -0.0092(11) -0.0125(10) 0.0350(13)
C215 0.0465(11) 0.0449(11) 0.0573(11) -0.0013(9) 0.0020(9) 0.0192(9)
C216 0.0749(17) 0.0529(14) 0.0889(19) -0.0079(13) -0.0097(14) 0.0330(13)
C217 0.0630(16) 0.0624(17) 0.092(2) -0.0064(14) -0.0154(15) 0.0223(13)
C218 0.0439(11) 0.0434(11) 0.0468(10) -0.0071(8) 0.0037(8) 0.0140(9)
C219 0.0643(15) 0.0410(11) 0.0633(14) -0.0040(10) 0.0039(11) 0.0141(11)
C220 0.0662(15) 0.0574(14) 0.0514(13) -0.0133(10) -0.0029(10) 0.0207(12)
O11 0.0288(12) 0.0369(13) 0.0352(15) -0.0042(11) 0.0003(10) 0.0174(12)
O12 0.078(2) 0.096(3) 0.0445(13) 0.0115(17) 0.0169(13) 0.057(2)
O13 0.0547(15) 0.0578(18) 0.097(2) 0.0301(17) 0.0065(14) 0.0271(13)
O14 0.0627(19) 0.0418(14) 0.085(4) -0.0014(13) 0.0246(16) 0.0210(12)
O15 0.083(3) 0.0573(16) 0.099(2) -0.0049(14) 0.0061(18) 0.0474(17)
O21 0.0322(15) 0.0298(14) 0.0355(15) 0.0018(10) 0.0042(10) 0.0133(12)
O22 0.0584(18) 0.080(2) 0.0437(13) 0.0185(13) 0.0057(11) 0.0207(15)
O23 0.0582(15) 0.0547(14) 0.095(2) 0.0046(14) -0.0249(14) 0.0288(13)
O24 0.0612(17) 0.0598(17) 0.087(3) 0.0256(15) 0.0273(15) 0.0412(15)
O25 0.059(2) 0.100(4) 0.108(3) 0.012(2) 0.0135(19) 0.040(2)
C11 0.0447(11) 0.0671(15) 0.0441(11) -0.0092(10) 0.0028(9) 0.0300(11)
C13 0.0460(14) 0.0412(18) 0.093(3) -0.0145(18) 0.0044(15) 0.0280(13)
C14 0.0471(18) 0.0366(17) 0.0656(19) 0.0032(15) 0.0098(14) 0.0221(14)
C15 0.0492(17) 0.0449(16) 0.055(2) 0.0031(13) 0.0157(14) 0.0231(13)
C16 0.0319(17) 0.0482(16) 0.048(2) -0.0022(13) 0.0106(14) 0.0145(14)
C19 0.0383(17) 0.0499(17) 0.0465(17) 0.0089(15) 0.0040(15) 0.0226(15)
C110 0.0534(19) 0.0512(19) 0.0487(18) 0.0027(16) 0.0022(16) 0.0272(16)
C111 0.059(2) 0.054(2) 0.056(2) -0.0027(18) 0.0082(17) 0.0300(18)
C112 0.048(2) 0.0436(18) 0.078(3) 0.0092(18) 0.0128(19) 0.0265(16)
C113 0.053(2) 0.053(2) 0.074(2) 0.0161(17) 0.0055(17) 0.034(2)
C114 0.056(2) 0.0527(19) 0.0539(18) 0.0081(14) 0.0012(15) 0.0281(18)
C121 0.101(3) 0.071(2) 0.112(3) 0.0006(18) 0.004(2) 0.062(2)
C21 0.0516(13) 0.0449(11) 0.0446(11) 0.0032(9) 0.0131(9) 0.0138(10)
C23 0.0323(15) 0.0452(13) 0.095(3) 0.0040(15) 0.0201(15) 0.0189(12)
C24 0.0374(16) 0.0478(17) 0.0658(19) 0.0085(14) 0.0046(15) 0.0253(14)
C25 0.0445(18) 0.0475(19) 0.0572(19) 0.0145(13) 0.0109(13) 0.0266(15)
C26 0.0498(14) 0.0333(17) 0.048(2) 0.0115(14) 0.0137(13) 0.0163(12)
C29 0.0377(16) 0.0347(15) 0.0462(17) 0.0051(14) -0.0042(14) 0.0105(13)
C210 0.0396(15) 0.0477(19) 0.0439(15) 0.0000(13) -0.0005(13) 0.0179(15)
C211 0.051(2) 0.052(2) 0.057(2) 0.0079(16) 0.0094(16) 0.024(2)
C212 0.039(2) 0.055(3) 0.084(3) 0.019(2) 0.014(2) 0.0206(18)
C213 0.0406(18) 0.054(3) 0.081(3) 0.007(2) -0.0144(17) 0.0130(18)
C214 0.052(2) 0.047(2) 0.0570(19) -0.0015(15) -0.0083(16) 0.0170(16)
C221 0.068(2) 0.114(3) 0.113(3) 0.006(2) 0.003(2) 0.051(2)
O31 0.055(8) 0.066(9) 0.048(6) 0.015(5) 0.008(4) 0.027(6)
O32 0.066(5) 0.076(6) 0.038(4) 0.006(4) 0.009(3) 0.039(5)
O33 0.087(6) 0.085(6) 0.111(6) 0.001(4) -0.007(4) 0.047(4)
O34 0.065(5) 0.063(5) 0.080(9) 0.001(4) 0.012(5) 0.028(4)
O35 0.092(6) 0.079(4) 0.107(5) -0.004(4) -0.001(5) 0.045(4)
O41 0.061(7) 0.051(8) 0.045(5) 0.005(4) -0.005(4) 0.023(5)
O42 0.059(5) 0.070(5) 0.038(4) 0.009(3) 0.005(3) 0.028(4)
O43 0.082(5) 0.084(5) 0.108(6) -0.011(4) -0.004(4) 0.042(4)
O44 0.075(6) 0.074(6) 0.098(10) 0.010(5) 0.010(6) 0.031(5)
O45 0.038(3) 0.082(5) 0.101(5) 0.006(4) 0.008(3) 0.041(4)
C31 0.0447(11) 0.0671(15) 0.0441(11) -0.0092(10) 0.0028(9) 0.0300(11)
C33 0.046(3) 0.035(3) 0.091(4) -0.020(3) 0.006(3) 0.027(2)
C34 0.066(6) 0.030(5) 0.098(8) -0.007(5) -0.005(6) 0.028(4)
C35 0.042(3) 0.051(4) 0.065(5) -0.002(4) 0.014(3) 0.028(3)
C36 0.031(3) 0.051(2) 0.050(3) -0.003(2) 0.009(2) 0.012(2)
C39 0.037(4) 0.048(4) 0.049(4) 0.005(4) 0.015(4) 0.026(3)
C310 0.050(4) 0.049(4) 0.044(4) -0.003(4) 0.008(4) 0.032(3)
C311 0.047(5) 0.062(6) 0.061(6) 0.007(5) 0.002(4) 0.030(4)
C312 0.046(6) 0.065(7) 0.075(7) -0.008(5) 0.013(5) 0.027(5)
C313 0.055(7) 0.065(7) 0.096(9) 0.011(6) 0.007(6) 0.029(5)
C314 0.045(4) 0.059(5) 0.057(4) 0.011(4) 0.004(3) 0.035(4)
C321 0.094(5) 0.088(5) 0.099(5) -0.002(3) -0.001(3) 0.050(3)
C41 0.0516(13) 0.0449(11) 0.0446(11) 0.0032(9) 0.0131(9) 0.0138(10)
C43 0.030(2) 0.044(2) 0.094(3) 0.002(2) 0.023(2) 0.0226(19)
C44 0.044(5) 0.066(6) 0.106(9) -0.001(6) 0.012(5) 0.037(4)
C45 0.056(6) 0.046(6) 0.082(8) 0.010(5) 0.024(5) 0.013(5)
C46 0.052(2) 0.030(2) 0.050(3) 0.009(2) 0.014(2) 0.0181(19)
C49 0.040(4) 0.035(4) 0.041(4) -0.001(3) 0.001(4) 0.013(3)
C410 0.047(4) 0.046(4) 0.053(4) 0.001(4) -0.005(4) 0.020(4)
C411 0.049(6) 0.053(6) 0.060(6) 0.002(5) 0.006(5) 0.022(5)
C412 0.035(5) 0.042(5) 0.068(6) 0.003(4) -0.014(4) 0.016(4)
C413 0.037(4) 0.050(5) 0.070(4) -0.005(4) -0.015(3) 0.018(4)
C414 0.038(3) 0.048(4) 0.049(4) -0.007(3) -0.014(3) 0.023(3)
C421 0.067(4) 0.082(4) 0.084(4) -0.003(3) -0.002(3) 0.041(3)

loop_
_atom_type_symbol
_atom_type_description
_atom_type_scat_dispersion_real
_atom_type_scat_dispersion_imag
_atom_type_scat_source
C C 0.0181 0.0091 'International Tables Vol C Tables 4.2.6.8 and 6.1.1.4'
H H 0.0000 0.0000 'International Tables Vol C Tables 4.2.6.8 and 6.1.1.4'
O O 0.0492 0.0322 'International Tables Vol C Tables 4.2.6.8 and 6.1.1.4'

loop_
_geom_angle_atom_site_label_1
_geom_angle_atom_site_label_2
_geom_angle_atom_site_label_3
_geom_angle
_geom_angle_publ_flag
C31 C12 C115 112.9(4) y
C31 C12 C11 2.6(6) y
C115 C12 C11 111.6(2) y
C31 C12 C13 105.2(6) y
C115 C12 C13 112.8(3) y
C11 C12 C13 107.8(3) y
C31 C12 C33 107.0(5) y
C115 C12 C33 120.7(6) y
C11 C12 C33 109.5(5) y
C13 C12 C33 11.3(5) y
C31 C12 H12 109.5 ?
C115 C12 H12 108.2 ?
C11 C12 H12 108.2 ?
C13 C12 H12 108.2 ?
C33 C12 H12 97.3 ?
C18 C17 C118 110.42(18) y
C18 C17 C16 114.8(2) y
C118 C17 C16 111.2(2) y
C18 C17 C36 103.1(6) y
C118 C17 C36 113.0(5) y
C16 C17 C36 12.9(5) y
C18 C17 H17 106.7 ?
C118 C17 H17 106.7 ?
C16 C17 H17 106.7 ?
C36 C17 H17 116.8 ?
O11 C18 O31 10.1(8) y
O11 C18 C19 109.8(2) y
O31 C18 C19 102.9(6) y
O11 C18 C17 103.5(3) y
O31 C18 C17 113.5(7) y
C19 C18 C17 113.95(18) y
O11 C18 C39 109.2(4) y
O31 C18 C39 102.3(5) y
C19 C18 C39 1.0(3) y
C17 C18 C39 114.9(2) y
O11 C18 H18 109.8 ?
O31 C18 H18 106.5 ?
C19 C18 H18 109.8 ?
C17 C18 H18 109.8 ?
C39 C18 H18 109.4 ?
C41 C22 C23 105.6(6) y
C41 C22 C215 112.5(4) y
C23 C22 C215 113.0(3) y
C41 C22 C21 2.5(6) y
C23 C22 C21 108.1(3) y
C215 C22 C21 111.5(2) y
C41 C22 C43 107.0(5) y
C23 C22 C43 11.2(5) y
C215 C22 C43 121.1(6) y
C21 C22 C43 109.3(5) y
C41 C22 H22 109.6 ?
C23 C22 H22 108.0 ?
C215 C22 H22 108.0 ?
C21 C22 H22 108.0 ?
C43 C22 H22 97.4 ?
C218 C27 C28 110.49(18) y
C218 C27 C26 111.5(2) y
C28 C27 C26 114.7(2) y
C218 C27 C46 112.7(5) y
C28 C27 C46 103.6(6) y
C26 C27 C46 12.5(6) y
C218 C27 H27 106.5 ?
C28 C27 H27 106.5 ?
C26 C27 H27 106.5 ?
C46 C27 H27 116.8 ?
O21 C28 O41 10.8(10) y
O21 C28 C49 114.8(5) y
O41 C28 C49 107.3(7) y
O21 C28 C29 108.0(3) y
O41 C28 C29 100.6(7) y
C49 C28 C29 6.8(5) y
O21 C28 C27 103.4(3) y
O41 C28 C27 114.0(8) y
C49 C28 C27 112.2(3) y
C29 C28 C27 115.00(18) y
O21 C28 H28 110.0 ?
O41 C28 H28 106.5 ?
C49 C28 H28 106.4 ?
C29 C28 H28 110.0 ?
C27 C28 H28 110.0 ?
C116 C115 C117 111.0(2) y
C116 C115 C12 109.9(2) y
C117 C115 C12 112.1(2) y
C116 C115 H115 107.9 ?
C117 C115 H115 107.9 ?
C12 C115 H115 107.9 ?
C115 C116 H11A 109.5 ?
C115 C116 H11B 109.5 ?
H11A C116 H11B 109.5 ?
C115 C116 H11C 109.5 ?
H11A C116 H11C 109.5 ?
H11B C116 H11C 109.5 ?
C115 C117 H11D 109.5 ?
C115 C117 H11E 109.5 ?
H11D C117 H11E 109.5 ?
C115 C117 H11F 109.5 ?
H11D C117 H11F 109.5 ?
H11E C117 H11F 109.5 ?
C120 C118 C119 110.0(2) y
C120 C118 C17 112.34(18) y
C119 C118 C17 111.3(2) y
C120 C118 H118 107.7 ?
C119 C118 H118 107.7 ?
C17 C118 H118 107.7 ?
C118 C119 H11G 109.5 ?
C118 C119 H11H 109.5 ?
H11G C119 H11H 109.5 ?
C118 C119 H11I 109.5 ?
H11G C119 H11I 109.5 ?
H11H C119 H11I 109.5 ?
C118 C120 H12A 109.5 ?
C118 C120 H12B 109.5 ?
H12A C120 H12B 109.5 ?
C118 C120 H12C 109.5 ?
H12A C120 H12C 109.5 ?
H12B C120 H12C 109.5 ?
C216 C215 C217 110.8(2) y
C216 C215 C22 110.0(2) y
C217 C215 C22 111.6(2) y
C216 C215 H215 108.1 ?
C217 C215 H215 108.1 ?
C22 C215 H215 108.1 ?
C215 C216 H21A 109.5 ?
C215 C216 H21B 109.5 ?
H21A C216 H21B 109.5 ?
C215 C216 H21C 109.5 ?
H21A C216 H21C 109.5 ?
H21B C216 H21C 109.5 ?
C215 C217 H21D 109.5 ?
C215 C217 H21E 109.5 ?
H21D C217 H21E 109.5 ?
C215 C217 H21F 109.5 ?
H21D C217 H21F 109.5 ?
H21E C217 H21F 109.5 ?
C220 C218 C219 110.1(2) y
C220 C218 C27 112.56(19) y
C219 C218 C27 111.5(2) y
C220 C218 H218 107.5 ?
C219 C218 H218 107.5 ?
C27 C218 H218 107.5 ?
C218 C219 H21G 109.5 ?
C218 C219 H21H 109.5 ?
H21G C219 H21H 109.5 ?
C218 C219 H21I 109.5 ?
H21G C219 H21I 109.5 ?
H21H C219 H21I 109.5 ?
C218 C220 H22A 109.5 ?
C218 C220 H22B 109.5 ?
H22A C220 H22B 109.5 ?
C218 C220 H22C 109.5 ?
H22A C220 H22C 109.5 ?
H22B C220 H22C 109.5 ?
C11 O11 C18 117.1(2) y
C112 O15 C121 117.9(4) y
C21 O21 C28 116.9(2) y
C212 O25 C221 118.3(5) y
O12 C11 O11 123.6(3) y
O12 C11 C12 128.6(3) y
O11 C11 C12 107.8(3) y
C14 C13 C12 119.4(4) y
C14 C13 H13A 107.5 ?
C12 C13 H13A 107.5 ?
C14 C13 H13B 107.5 ?
C12 C13 H13B 107.5 ?
H13A C13 H13B 107.0 ?
O13 C14 C13 110.8(3) y
O13 C14 C15 107.3(3) y
C13 C14 C15 114.2(4) y
O13 C14 H14A 108.1 ?
C13 C14 H14A 108.1 ?
C15 C14 H14A 108.1 ?
O14 C15 C14 107.8(3) y
O14 C15 C16 107.4(3) y
C14 C15 C16 116.3(3) y
O14 C15 H15 108.4 ?
C14 C15 H15 108.4 ?
C16 C15 H15 108.4 ?
C15 C16 C17 116.4(3) y
C15 C16 H16A 108.2 ?
C17 C16 H16A 108.2 ?
C15 C16 H16B 108.2 ?
C17 C16 H16B 108.2 ?
H16A C16 H16B 107.3 ?
C114 C19 C110 117.7(3) y
C114 C19 C18 118.5(3) y
C110 C19 C18 123.8(3) y
C111 C110 C19 120.5(3) y
C111 C110 H110 119.7 ?
C19 C110 H110 119.7 ?
C112 C111 C110 121.2(4) y
C112 C111 H111 119.4 ?
C110 C111 H111 119.4 ?
C113 C112 O15 125.6(4) y
C113 C112 C111 119.4(3) y
O15 C112 C111 115.0(4) y
C112 C113 C114 120.1(3) y
C112 C113 H113 120.0 ?
C114 C113 H113 120.0 ?
C19 C114 C113 121.1(3) y
C19 C114 H114 119.5 ?
C113 C114 H114 119.5 ?
O22 C21 O21 123.7(3) y
O22 C21 C22 128.6(3) y
O21 C21 C22 107.6(3) y
C22 C23 C24 119.0(4) y
C22 C23 H23A 107.6 ?
C24 C23 H23A 107.6 ?
C22 C23 H23B 107.6 ?
C24 C23 H23B 107.6 ?
H23A C23 H23B 107.0 ?
O23 C24 C25 107.5(3) y
O23 C24 C23 109.9(3) y
C25 C24 C23 113.9(4) y
O23 C24 H24A 108.4 ?
C25 C24 H24A 108.4 ?
C23 C24 H24A 108.4 ?
O24 C25 C26 107.8(4) y
O24 C25 C24 108.5(3) y
C26 C25 C24 116.4(3) y
O24 C25 H25 107.9 ?
C26 C25 H25 107.9 ?
C24 C25 H25 107.9 ?
C25 C26 C27 117.4(3) y
C25 C26 H26A 107.9 ?
C27 C26 H26A 107.9 ?
C25 C26 H26B 107.9 ?
C27 C26 H26B 107.9 ?
H26A C26 H26B 107.2 ?
C214 C29 C210 117.6(3) y
C214 C29 C28 119.7(3) y
C210 C29 C28 122.8(3) y
C211 C210 C29 120.2(3) y
C211 C210 H210 119.9 ?
C29 C210 H210 119.9 ?
C212 C211 C210 121.3(4) y
C212 C211 H211 119.4 ?
C210 C211 H211 119.4 ?
O25 C212 C211 116.2(5) y
O25 C212 C213 124.3(4) y
C211 C212 C213 119.5(3) y
C212 C213 C214 119.0(3) y
C212 C213 H213 120.5 ?
C214 C213 H213 120.5 ?
C29 C214 C213 122.4(4) y
C29 C214 H214 118.8 ?
C213 C214 H214 118.8 ?
C31 O31 C18 120.0(7) y
C34 O33 H33 109.5 ?
C35 O34 H34 109.5 ?
C312 O35 C321 118.5(6) y
C41 O41 C28 119.6(8) y
C44 O43 H43 109.5 ?
C45 O44 H44 109.5 ?
C412 O45 C421 116.9(6) y
O32 C31 O31 124.9(5) y
O32 C31 C12 115.8(6) y
O31 C31 C12 117.7(6) y
C34 C33 C12 110.3(8) y
C34 C33 H33A 109.6 ?
C12 C33 H33A 109.6 ?
C34 C33 H33B 109.6 ?
C12 C33 H33B 109.6 ?
H33A C33 H33B 108.1 ?
O33 C34 C33 110.2(4) y
O33 C34 C35 107.1(4) y
C33 C34 C35 114.7(5) y
O33 C34 H34A 108.3 ?
C33 C34 H34A 108.3 ?
C35 C34 H34A 108.3 ?
O34 C35 C34 107.9(4) y
O34 C35 C36 107.6(4) y
C34 C35 C36 116.7(4) y
O34 C35 H35 108.1 ?
C34 C35 H35 108.1 ?
C36 C35 H35 108.1 ?
C35 C36 C17 112.3(8) y
C35 C36 H36A 109.1 ?
C17 C36 H36A 109.1 ?
C35 C36 H36B 109.1 ?
C17 C36 H36B 109.1 ?
H36A C36 H36B 107.9 ?
C314 C39 C310 117.7(4) y
C314 C39 C18 125.1(6) y
C310 C39 C18 117.2(6) y
C311 C310 C39 120.5(4) y
C311 C310 H310 119.8 ?
C39 C310 H310 119.8 ?
C312 C311 C310 121.3(4) y
C312 C311 H311 119.4 ?
C310 C311 H311 119.4 ?
C313 C312 O35 125.8(5) y
C313 C312 C311 119.3(4) y
O35 C312 C311 114.9(5) y
C312 C313 C314 120.1(4) y
C312 C313 H313 119.9 ?
C314 C313 H313 119.9 ?
C39 C314 C313 121.1(4) y
C39 C314 H314 119.5 ?
C313 C314 H314 119.5 ?
O35 C321 H12G 109.5 ?
O35 C321 H12H 109.5 ?
H12G C321 H12H 109.5 ?
O35 C321 H12I 109.5 ?
H12G C321 H12I 109.5 ?
H12H C321 H12I 109.5 ?
O42 C41 O41 125.1(5) y
O42 C41 C22 115.5(6) y
O41 C41 C22 118.1(5) y
C44 C43 C22 110.6(8) y
C44 C43 H43A 109.5 ?
C22 C43 H43A 109.5 ?
C44 C43 H43B 109.5 ?
C22 C43 H43B 109.5 ?
H43A C43 H43B 108.1 ?
O43 C44 C45 107.2(4) y
O43 C44 C43 109.3(4) y
C45 C44 C43 114.4(5) y
O43 C44 H44A 108.6 ?
C45 C44 H44A 108.6 ?
C43 C44 H44A 108.6 ?
O44 C45 C46 108.2(5) y
O44 C45 C44 108.7(4) y
C46 C45 C44 116.9(4) y
O44 C45 H45 107.6 ?
C46 C45 H45 107.6 ?
C44 C45 H45 107.6 ?
C45 C46 C27 113.1(8) y
C45 C46 H46A 109.0 ?
C27 C46 H46A 109.0 ?
C45 C46 H46B 109.0 ?
C27 C46 H46B 109.0 ?
H46A C46 H46B 107.8 ?
C414 C49 C410 118.0(3) y
C414 C49 C28 122.1(6) y
C410 C49 C28 119.9(6) y
C411 C410 C49 120.1(4) y
C411 C410 H410 120.0 ?
C49 C410 H410 120.0 ?
C412 C411 C410 121.0(4) y
C412 C411 H411 119.5 ?
C410 C411 H411 119.5 ?
O45 C412 C411 116.4(5) y
O45 C412 C413 123.7(5) y
C411 C412 C413 119.9(4) y
C412 C413 C414 119.0(4) y
C412 C413 H413 120.5 ?
C414 C413 H413 120.5 ?
C49 C414 C413 122.1(4) y
C49 C414 H414 118.9 ?
C413 C414 H414 118.9 ?
O45 C421 H42D 109.5 ?
O45 C421 H42E 109.5 ?
H42D C421 H42E 109.5 ?
O45 C421 H42F 109.5 ?
H42D C421 H42F 109.5 ?
H42E C421 H42F 109.5 ?

loop_
_geom_bond_atom_site_label_1
_geom_bond_atom_site_label_2
_geom_bond_distance
_geom_bond_publ_flag
C12 C31 1.429(7) y
C12 C115 1.532(3) y
C12 C11 1.535(4) y
C12 C13 1.538(5) y
C12 C33 1.642(10) y
C12 H12 1.0000 ?
C17 C18 1.546(3) y
C17 C118 1.549(3) y
C17 C16 1.557(5) y
C17 C36 1.583(13) y
C17 H17 1.0000 ?
C18 O11 1.448(3) y
C18 O31 1.468(11) y
C18 C19 1.476(4) y
C18 C39 1.591(7) y
C18 H18 1.0000 ?
C22 C41 1.430(7) y
C22 C23 1.531(5) y
C22 C215 1.536(3) y
C22 C21 1.540(4) y
C22 C43 1.644(10) y
C22 H22 1.0000 ?
C27 C218 1.547(3) y
C27 C28 1.547(3) y
C27 C26 1.548(5) y
C27 C46 1.588(12) y
C27 H27 1.0000 ?
C28 O21 1.450(4) y
C28 O41 1.475(13) y
C28 C49 1.494(7) y
C28 C29 1.515(4) y
C28 H28 1.0000 ?
C115 C116 1.517(4) y
C115 C117 1.529(4) y
C115 H115 1.0000 ?
C116 H11a 0.9800 ?
C116 H11b 0.9800 ?
C116 H11c 0.9800 ?
C117 H11d 0.9800 ?
C117 H11e 0.9800 ?
C117 H11f 0.9800 ?
C118 C120 1.523(3) y
C118 C119 1.527(4) y
C118 H118 1.0000 ?
C119 H11g 0.9800 ?
C119 H11h 0.9800 ?
C119 H11i 0.9800 ?
C120 H12a 0.9800 ?
C120 H12b 0.9800 ?
C120 H12c 0.9800 ?
C215 C216 1.509(4) y
C215 C217 1.526(4) y
C215 H215 1.0000 ?
C216 H21a 0.9800 ?
C216 H21b 0.9800 ?
C216 H21c 0.9800 ?
C217 H21d 0.9800 ?
C217 H21e 0.9800 ?
C217 H21f 0.9800 ?
C218 C220 1.524(3) y
C218 C219 1.525(4) y
C218 H218 1.0000 ?
C219 H21g 0.9800 ?
C219 H21h 0.9800 ?
C219 H21i 0.9800 ?
C220 H22a 0.9800 ?
C220 H22b 0.9800 ?
C220 H22c 0.9800 ?
O11 C11 1.349(3) y
O12 C11 1.214(4) y
O13 C14 1.443(4) y
O13 H13 0.8400 ?
O14 C15 1.441(4) y
O14 H14 0.8400 ?
O15 C112 1.370(4) y
O15 C121 1.412(6) y
O21 C21 1.347(3) y
O22 C21 1.216(4) y
O23 C24 1.451(4) y
O23 H23 0.8400 ?
O24 C25 1.442(4) y
O24 H24 0.8400 ?
O25 C212 1.361(4) y
O25 C221 1.422(7) y
C13 C14 1.527(5) y
C13 H13a 0.9900 ?
C13 H13b 0.9900 ?
C14 C15 1.538(4) y
C14 H14a 1.0000 ?
C15 C16 1.539(5) y
C15 H15 1.0000 ?
C16 H16a 0.9900 ?
C16 H16b 0.9900 ?
C19 C114 1.385(4) y
C19 C110 1.388(4) y
C110 C111 1.380(4) y
C110 H110 0.9500 ?
C111 C112 1.372(6) y
C111 H111 0.9500 ?
C112 C113 1.358(7) y
C113 C114 1.400(6) y
C113 H113 0.9500 ?
C114 H114 0.9500 ?
C121 H12d 0.9800 ?
C121 H12e 0.9800 ?
C121 H12f 0.9800 ?
C23 C24 1.536(5) y
C23 H23a 0.9900 ?
C23 H23b 0.9900 ?
C24 C25 1.531(5) y
C24 H24a 1.0000 ?
C25 C26 1.529(5) y
C25 H25 1.0000 ?
C26 H26a 0.9900 ?
C26 H26b 0.9900 ?
C29 C214 1.381(4) y
C29 C210 1.383(4) y
C210 C211 1.380(4) y
C210 H210 0.9500 ?
C211 C212 1.369(6) y
C211 H211 0.9500 ?
C212 C213 1.372(7) y
C213 C214 1.381(5) y
C213 H213 0.9500 ?
C214 H214 0.9500 ?
C221 H22d 0.9800 ?
C221 H22e 0.9800 ?
C221 H22f 0.9800 ?
O31 C31 1.346(3) y
O32 C31 1.211(4) y
O33 C34 1.444(4) y
O33 H33 0.8400 ?
O34 C35 1.441(5) y
O34 H34 0.8400 ?
O35 C312 1.369(5) y
O35 C321 1.411(6) y
O41 C41 1.344(3) y
O42 C41 1.213(4) y
O43 C44 1.452(4) y
O43 H43 0.8400 ?
O44 C45 1.441(5) y
O44 H44 0.8400 ?
O45 C412 1.362(5) y
O45 C421 1.425(7) y
C33 C34 1.527(6) y
C33 H33a 0.9900 ?
C33 H33b 0.9900 ?
C34 C35 1.537(5) y
C34 H34a 1.0000 ?
C35 C36 1.538(5) y
C35 H35 1.0000 ?
C36 H36a 0.9900 ?
C36 H36b 0.9900 ?
C39 C314 1.384(4) y
C39 C310 1.389(4) y
C310 C311 1.380(4) y
C310 H310 0.9500 ?
C311 C312 1.372(6) y
C311 H311 0.9500 ?
C312 C313 1.358(7) y
C313 C314 1.400(6) y
C313 H313 0.9500 ?
C314 H314 0.9500 ?
C321 H12g 0.9800 ?
C321 H12h 0.9800 ?
C321 H12i 0.9800 ?
C43 C44 1.536(5) y
C43 H43a 0.9900 ?
C43 H43b 0.9900 ?
C44 C45 1.530(5) y
C44 H44a 1.0000 ?
C45 C46 1.528(5) y
C45 H45 1.0000 ?
C46 H46a 0.9900 ?
C46 H46b 0.9900 ?
C49 C414 1.380(4) y
C49 C410 1.383(4) y
C410 C411 1.380(4) y
C410 H410 0.9500 ?
C411 C412 1.368(6) y
C411 H411 0.9500 ?
C412 C413 1.372(7) y
C413 C414 1.381(5) y
C413 H413 0.9500 ?
C414 H414 0.9500 ?
C421 H42d 0.9800 ?
C421 H42e 0.9800 ?
C421 H42f 0.9800 ?

loop_
_geom_hbond_atom_site_label_D
_geom_hbond_atom_site_label_H
_geom_hbond_atom_site_label_A
_geom_hbond_distance_DH
_geom_hbond_distance_HA
_geom_hbond_distance_DA
_geom_hbond_angle_DHA
_geom_hbond_publ_flag
O13 H13 O14 0.84 2.35 2.792(6) 113.1 y
O23 H23 O24 0.84 2.38 2.797(6) 111.4 y
O33 H33 O34 0.84 2.42 2.739(12) 103.1 y
O43 H43 O44 0.84 2.28 2.738(12) 114.5 y

loop_
_geom_torsion_atom_site_label_1
_geom_torsion_atom_site_label_2
_geom_torsion_atom_site_label_3
_geom_torsion_atom_site_label_4
_geom_torsion
_geom_torsion_publ_flag
C118 C17 C18 O11 176.24(18) y
C16 C17 C18 O11 49.6(3) y
C36 C17 C18 O11 55.3(4) y
C118 C17 C18 O31 178.0(4) y
C16 C17 C18 O31 51.4(5) y
C36 C17 C18 O31 57.1(6) y
C118 C17 C18 C19 -64.6(3) y
C16 C17 C18 C19 168.8(3) y
C36 C17 C18 C19 174.5(4) y
C118 C17 C18 C39 -64.7(5) y
C16 C17 C18 C39 168.6(5) y
C36 C17 C18 C39 174.3(6) y
C218 C27 C28 O21 176.18(19) y
C26 C27 C28 O21 49.1(3) y
C46 C27 C28 O21 55.3(4) y
C218 C27 C28 O41 178.2(4) y
C26 C27 C28 O41 51.1(5) y
C46 C27 C28 O41 57.4(6) y
C218 C27 C28 C49 -59.6(5) y
C26 C27 C28 C49 173.3(5) y
C46 C27 C28 C49 179.5(6) y
C218 C27 C28 C29 -66.3(3) y
C26 C27 C28 C29 166.6(3) y
C46 C27 C28 C29 172.8(4) y
C31 C12 C115 C116 61.5(5) y
C11 C12 C115 C116 59.0(3) y
C13 C12 C115 C116 -179.4(3) y
C33 C12 C115 C116 -170.3(5) y
C31 C12 C115 C117 -174.6(5) y
C11 C12 C115 C117 -177.1(3) y
C13 C12 C115 C117 -55.6(3) y
C33 C12 C115 C117 -46.4(5) y
C18 C17 C118 C120 -68.1(3) y
C16 C17 C118 C120 60.5(3) y
C36 C17 C118 C120 46.7(6) y
C18 C17 C118 C119 168.06(19) y
C16 C17 C118 C119 -63.3(3) y
C36 C17 C118 C119 -77.1(6) y
C41 C22 C215 C216 61.8(5) y
C23 C22 C215 C216 -178.8(2) y
C21 C22 C215 C216 59.3(3) y
C43 C22 C215 C216 -170.0(5) y
C41 C22 C215 C217 -174.8(5) y
C23 C22 C215 C217 -55.3(3) y
C21 C22 C215 C217 -177.2(3) y
C43 C22 C215 C217 -46.6(5) y
C28 C27 C218 C220 -68.0(3) y
C26 C27 C218 C220 60.8(3) y
C46 C27 C218 C220 47.3(6) y
C28 C27 C218 C219 167.66(19) y
C26 C27 C218 C219 -63.5(3) y
C46 C27 C218 C219 -77.0(6) y
O31 C18 O11 C11 76(2) y
C19 C18 O11 C11 124.4(4) y
C17 C18 O11 C11 -113.6(4) y
C39 C18 O11 C11 123.6(5) y
O41 C28 O21 C21 77(2) y
C49 C28 O21 C21 124.0(6) y
C29 C28 O21 C21 124.2(5) y
C27 C28 O21 C21 -113.5(5) y
C18 O11 C11 O12 -21.7(7) y
C18 O11 C11 C12 160.3(4) y
C31 C12 C11 O12 122(10) y
C115 C12 C11 O12 -119.1(5) y
C13 C12 C11 O12 116.5(6) y
C33 C12 C11 O12 104.7(8) y
C31 C12 C11 O11 -60(9) y
C115 C12 C11 O11 58.8(4) y
C13 C12 C11 O11 -65.6(5) y
C33 C12 C11 O11 -77.4(6) y
C31 C12 C13 C14 66.3(5) y
C115 C12 C13 C14 -57.2(4) y
C11 C12 C13 C14 66.5(4) y
C33 C12 C13 C14 167(3) y
C12 C13 C14 O13 121.7(4) y
C12 C13 C14 C15 -116.9(4) y
O13 C14 C15 O14 61.9(5) y
C13 C14 C15 O14 -61.4(4) y
O13 C14 C15 C16 -177.5(4) y
C13 C14 C15 C16 59.2(5) y
O14 C15 C16 C17 -168.5(3) y
C14 C15 C16 C17 70.7(4) y
C18 C17 C16 C15 -102.2(3) y
C118 C17 C16 C15 131.5(2) y
C36 C17 C16 C15 -128(2) y
O11 C18 C19 C114 -146.3(4) y
O31 C18 C19 C114 -138.6(6) y
C17 C18 C19 C114 98.2(3) y
C39 C18 C19 C114 -90(32) y
O11 C18 C19 C110 35.7(4) y
O31 C18 C19 C110 43.4(7) y
C17 C18 C19 C110 -79.9(3) y
C39 C18 C19 C110 91(32) y
C114 C19 C110 C111 -1.0(2) y
C18 C19 C110 C111 177.0(2) y
C19 C110 C111 C112 -0.3(2) y
C121 O15 C112 C113 -3.3(6) y
C121 O15 C112 C111 176.3(4) y
C110 C111 C112 C113 1.5(5) y
C110 C111 C112 O15 -178.1(2) y
O15 C112 C113 C114 178.2(4) y
C111 C112 C113 C114 -1.4(6) y
C110 C19 C114 C113 1.2(4) y
C18 C19 C114 C113 -177.0(3) y
C112 C113 C114 C19 0.0(6) y
C28 O21 C21 O22 -22.3(8) y
C28 O21 C21 C22 160.4(5) y
C41 C22 C21 O22 128(11) y
C23 C22 C21 O22 117.1(6) y
C215 C22 C21 O22 -118.2(5) y
C43 C22 C21 O22 105.3(8) y
C41 C22 C21 O21 -55(10) y
C23 C22 C21 O21 -65.8(5) y
C215 C22 C21 O21 58.9(4) y
C43 C22 C21 O21 -77.5(7) y
C41 C22 C23 C24 65.5(5) y
C215 C22 C23 C24 -57.8(4) y
C21 C22 C23 C24 66.0(4) y
C43 C22 C23 C24 164(3) y
C22 C23 C24 O23 122.5(4) y
C22 C23 C24 C25 -116.8(4) y
O23 C24 C25 O24 60.9(5) y
C23 C24 C25 O24 -61.1(5) y
O23 C24 C25 C26 -177.3(4) y
C23 C24 C25 C26 60.7(5) y
O24 C25 C26 C27 -167.9(3) y
C24 C25 C26 C27 69.9(5) y
C218 C27 C26 C25 131.5(3) y
C28 C27 C26 C25 -101.9(3) y
C46 C27 C26 C25 -131(3) y
O21 C28 C29 C214 -146.4(4) y
O41 C28 C29 C214 -138.3(7) y
C49 C28 C29 C214 32(3) y
C27 C28 C29 C214 98.7(3) y
O21 C28 C29 C210 35.7(4) y
O41 C28 C29 C210 43.8(7) y
C49 C28 C29 C210 -146(4) y
C27 C28 C29 C210 -79.2(3) y
C214 C29 C210 C211 -1.3(2) y
C28 C29 C210 C211 176.7(2) y
C29 C210 C211 C212 -0.3(2) y
C221 O25 C212 C211 175.6(6) y
C221 O25 C212 C213 -3.7(8) y
C210 C211 C212 O25 -177.7(3) y
C210 C211 C212 C213 1.6(5) y
O25 C212 C213 C214 178.0(4) y
C211 C212 C213 C214 -1.2(6) y
C210 C29 C214 C213 1.7(4) y
C28 C29 C214 C213 -176.3(3) y
C212 C213 C214 C29 -0.4(6) y
O11 C18 O31 C31 -81(3) y
C19 C18 O31 C31 145.4(11) y
C17 C18 O31 C31 -91.0(11) y
C39 C18 O31 C31 144.6(10) y
O21 C28 O41 C41 -79(3) y
C49 C28 O41 C41 145.3(12) y
C29 C28 O41 C41 146.5(13) y
C27 C28 O41 C41 -89.9(13) y
C18 O31 C31 O32 -16.8(17) y
C18 O31 C31 C12 148.3(11) y
C115 C12 C31 O32 -150.5(8) y
C11 C12 C31 O32 -88(10) y
C13 C12 C31 O32 86.1(9) y
C33 C12 C31 O32 74.5(10) y
C115 C12 C31 O31 43.0(10) y
C11 C12 C31 O31 105(10) y
C13 C12 C31 O31 -80.4(10) y
C33 C12 C31 O31 -92.0(11) y
C31 C12 C33 C34 69.5(8) y
C115 C12 C33 C34 -61.2(7) y
C11 C12 C33 C34 70.3(7) y
C13 C12 C33 C34 -13(2) y
C12 C33 C34 O33 130.3(9) y
C12 C33 C34 C35 -108.9(8) y
O33 C34 C35 O34 56.9(9) y
C33 C34 C35 O34 -65.7(9) y
O33 C34 C35 C36 178.1(9) y
C33 C34 C35 C36 55.6(9) y
O34 C35 C36 C17 -152.0(9) y
C34 C35 C36 C17 86.6(10) y
C18 C17 C36 C35 -116.0(6) y
C118 C17 C36 C35 124.8(5) y
C16 C17 C36 C35 40(2) y
O11 C18 C39 C314 -145.3(7) y
O31 C18 C39 C314 -137.6(9) y
C19 C18 C39 C314 90(32) y
C17 C18 C39 C314 99.0(7) y
O11 C18 C39 C310 35.0(7) y
O31 C18 C39 C310 42.6(8) y
C19 C18 C39 C310 -89(32) y
C17 C18 C39 C310 -80.8(7) y
C314 C39 C310 C311 -0.3(3) y
C18 C39 C310 C311 179.4(3) y
C39 C310 C311 C312 -0.3(3) y
C321 O35 C312 C313 -3.1(16) y
C321 O35 C312 C311 177.5(13) y
C310 C311 C312 C313 0.8(7) y
C310 C311 C312 O35 -179.7(4) y
O35 C312 C313 C314 179.7(6) y
C311 C312 C313 C314 -0.8(9) y
C310 C39 C314 C313 0.3(7) y
C18 C39 C314 C313 -179.4(5) y
C312 C313 C314 C39 0.3(9) y
C28 O41 C41 O42 -18.8(19) y
C28 O41 C41 C22 147.4(13) y
C23 C22 C41 O42 86.3(10) y
C215 C22 C41 O42 -150.0(8) y
C21 C22 C41 O42 -83(10) y
C43 C22 C41 O42 74.8(11) y
C23 C22 C41 O41 -81.1(11) y
C215 C22 C41 O41 42.6(11) y
C21 C22 C41 O41 109(11) y
C43 C22 C41 O41 -92.7(12) y
C41 C22 C43 C44 69.0(7) y
C23 C22 C43 C44 -16(2) y
C215 C22 C43 C44 -61.5(7) y
C21 C22 C43 C44 70.0(7) y
C22 C43 C44 O43 130.6(9) y
C22 C43 C44 C45 -109.1(8) y
O43 C44 C45 O44 55.2(9) y
C43 C44 C45 O44 -66.2(9) y
O43 C44 C45 C46 178.0(9) y
C43 C44 C45 C46 56.6(9) y
O44 C45 C46 C27 -152.0(9) y
C44 C45 C46 C27 84.9(10) y
C218 C27 C46 C45 124.8(5) y
C28 C27 C46 C45 -115.8(6) y
C26 C27 C46 C45 37(2) y
O21 C28 C49 C414 -145.6(8) y
O41 C28 C49 C414 -137.3(10) y
C29 C28 C49 C414 -147(4) y
C27 C28 C49 C414 96.7(8) y
O21 C28 C49 C410 34.8(8) y
O41 C28 C49 C410 43.1(10) y
C29 C28 C49 C410 33(3) y
C27 C28 C49 C410 -82.8(7) y
C414 C49 C410 C411 -0.4(3) y
C28 C49 C410 C411 179.2(3) y
C49 C410 C411 C412 0.1(3) y
C421 O45 C412 C411 174.2(14) y
C421 O45 C412 C413 -5.1(16) y
C410 C411 C412 O45 -179.1(4) y
C410 C411 C412 C413 0.2(7) y
O45 C412 C413 C414 179.0(6) y
C411 C412 C413 C414 -0.2(9) y
C410 C49 C414 C413 0.4(7) y
C28 C49 C414 C413 -179.2(5) y
C412 C413 C414 C49 -0.1(10) y

loop_
_platon_squeeze_void_nr
_platon_squeeze_void_average_x
_platon_squeeze_void_average_y
_platon_squeeze_void_average_z
_platon_squeeze_void_volume
_platon_squeeze_void_count_electrons
_platon_squeeze_void_content
1 0.667 0.333 -0.040 264 66 ' '
